data_4083254
loop_
_publ_author_name
'Bantreil, Xavier'
'Poater, Albert'
'Urbina-Blanco, C\'esar A.'
'Bidal, Yannick D.'
'Falivene, Laura'
'Randall, Rebecca A. M.'
'Cavallo, Luigi'
'Slawin, Alexandra M. Z.'
'Cazin, Catherine S. J.'

_publ_section_title
;
 Synthesis and Reactivity of Ruthenium Phosphite Indenylidene Complexes
;
_journal_issue 21
_journal_name_full Organometallics
_journal_page_first 7415
_journal_paper_doi 10.1021/om300703p
_journal_volume 31
_journal_year 2012
_chemical_formula_moiety 'C39 H45 Cl2 N2 O3 P Ru, C H4 O'
_chemical_formula_sum 'C40 H49 Cl2 N2 O4 P Ru'
_chemical_formula_weight 824.75
_chemical_name_systematic
; 
 ? 
;
_space_group_IT_number 14
_symmetry_cell_setting monoclinic
_symmetry_space_group_name_Hall '-P 2yn'
_symmetry_space_group_name_H-M 'P 1 21/n 1'
_atom_sites_solution_hydrogens geom
_atom_sites_solution_primary direct
_atom_sites_solution_secondary difmap
_audit_creation_method SHELXL-97
_cell_angle_alpha 90.00
_cell_angle_beta 94.024(5)
_cell_angle_gamma 90.00
_cell_formula_units_Z 4
_cell_length_a 9.0518(19)
_cell_length_b 25.921(5)
_cell_length_c 16.471(3)
_cell_measurement_reflns_used 12047
_cell_measurement_temperature 93(2)
_cell_measurement_theta_max 28.6
_cell_measurement_theta_min 2.4
_cell_volume 3855.1(13)
_computing_cell_refinement 'CrystalClear (Rigaku Corp., 2004)'
_computing_data_collection 'CrystalClear (Rigaku Corp., 2004)'
_computing_data_reduction 'CrystalClear (Rigaku Corp., 2004)'
_computing_molecular_graphics 'Bruker SHELXTL'
_computing_publication_material 'Bruker SHELXTL'
_computing_structure_refinement 'SHELXL-97 (Sheldrick, 1997)'
_computing_structure_solution 'SHELXS-97 (Sheldrick, 1990)'
_diffrn_ambient_temperature 93(2)
_diffrn_measured_fraction_theta_full 0.992
_diffrn_measured_fraction_theta_max 0.986
_diffrn_measurement_device_type CCD
_diffrn_measurement_method '\w and \f scans'
_diffrn_radiation_monochromator confocal
_diffrn_radiation_source 'rotating anode'
_diffrn_radiation_type MoK\a
_diffrn_radiation_wavelength 0.71073
_diffrn_reflns_av_R_equivalents 0.0539
_diffrn_reflns_av_sigmaI/netI 0.0737
_diffrn_reflns_limit_h_max 8
_diffrn_reflns_limit_h_min -10
_diffrn_reflns_limit_k_max 31
_diffrn_reflns_limit_k_min -25
_diffrn_reflns_limit_l_max 19
_diffrn_reflns_limit_l_min -15
_diffrn_reflns_number 24342
_diffrn_reflns_theta_full 25.00
_diffrn_reflns_theta_max 25.33
_diffrn_reflns_theta_min 2.39
_exptl_absorpt_coefficient_mu 0.629
_exptl_absorpt_correction_T_max 1.000
_exptl_absorpt_correction_T_min 0.817
_exptl_absorpt_correction_type multi-scan
_exptl_absorpt_process_details 'Jacobson, R. (1998) Private communication'
_exptl_crystal_colour Red
_exptl_crystal_density_diffrn 1.421
_exptl_crystal_density_method 'not measured'
_exptl_crystal_description Prism
_exptl_crystal_F_000 1712
_exptl_crystal_size_max 0.35
_exptl_crystal_size_mid 0.28
_exptl_crystal_size_min 0.06
_refine_diff_density_max 1.602
_refine_diff_density_min -0.810
_refine_diff_density_rms 0.106
_refine_ls_extinction_method none
_refine_ls_goodness_of_fit_ref 1.053
_refine_ls_hydrogen_treatment constr
_refine_ls_matrix_type full
_refine_ls_number_parameters 461
_refine_ls_number_reflns 6942
_refine_ls_number_restraints 12
_refine_ls_restrained_S_all 1.054
_refine_ls_R_factor_all 0.0617
_refine_ls_R_factor_gt 0.0481
_refine_ls_shift/su_max 0.011
_refine_ls_shift/su_mean 0.000
_refine_ls_structure_factor_coef Fsqd
_refine_ls_weighting_details 'calc w=1/[\s^2^(Fo^2^)+(0.0674P)^2^+1.9861P] where P=(Fo^2^+2Fc^2^)/3'
_refine_ls_weighting_scheme calc
_refine_ls_wR_factor_gt 0.1252
_refine_ls_wR_factor_ref 0.1348
_reflns_number_gt 5706
_reflns_number_total 6942
_reflns_threshold_expression >2sigma(I)
_cod_data_source_file om300703p_si_002.cif
_cod_data_source_block 1b
_cod_depositor_comments
;
The following automatic conversions were performed:

'_symmetry_cell_setting' value 'Monoclinic' changed to 'monoclinic'
according to
/usr/data/users/saulius/automatic-downloads/retrospective/ACS/lib/dictionaries/cif_core.dic
dictionary named 'cif_core.dic' version 2.4.2 from 2011-04-26.

Automatic conversion script
Id: cif_fix_values 2281 2013-09-26 08:29:07Z andrius 
;
_cod_original_cell_volume 3855.0(13)
_cod_original_sg_symbol_H-M P2(1)/n
_cod_database_code 4083254

loop_
_symmetry_equiv_pos_as_xyz
'x, y, z'
'-x+1/2, y+1/2, -z+1/2'
'-x, -y, -z'
'x-1/2, -y-1/2, z-1/2'

loop_
_atom_site_label
_atom_site_type_symbol
_atom_site_fract_x
_atom_site_fract_y
_atom_site_fract_z
_atom_site_U_iso_or_equiv
_atom_site_adp_type
_atom_site_occupancy
_atom_site_symmetry_multiplicity
_atom_site_calc_flag
_atom_site_refinement_flags
Ru1 Ru 0.51848(3) 0.277779(12) 0.854280(15) 0.01588(13) Uani 1 1 d .
Cl1 Cl 0.76066(10) 0.31377(4) 0.86436(5) 0.0256(2) Uani 1 1 d .
Cl2 Cl 0.56433(10) 0.26159(4) 0.71300(5) 0.0238(2) Uani 1 1 d .
C1 C 0.2982(4) 0.27527(15) 0.81218(19) 0.0174(8) Uani 1 1 d .
N2 N 0.2393(3) 0.31655(13) 0.77141(16) 0.0189(7) Uani 1 1 d .
C3 C 0.0878(4) 0.30709(16) 0.7355(2) 0.0229(9) Uani 1 1 d .
H3A H 0.0798 0.3147 0.6765 0.027 Uiso 1 1 calc R
H3B H 0.0144 0.3282 0.7626 0.027 Uiso 1 1 calc R
C4 C 0.0659(4) 0.25008(16) 0.7513(2) 0.0239(9) Uani 1 1 d .
H4A H -0.0251 0.2439 0.7800 0.029 Uiso 1 1 calc R
H4B H 0.0600 0.2302 0.6999 0.029 Uiso 1 1 calc R
N5 N 0.2013(3) 0.23618(13) 0.80384(16) 0.0197(7) Uani 1 1 d .
C6 C 0.2934(4) 0.36870(16) 0.7779(2) 0.0202(8) Uani 1 1 d .
C7 C 0.3700(4) 0.39045(17) 0.7143(2) 0.0234(9) Uani 1 1 d .
C8 C 0.4253(4) 0.44039(18) 0.7250(2) 0.0279(10) Uani 1 1 d .
H8A H 0.4803 0.4551 0.6837 0.034 Uiso 1 1 calc R
C9 C 0.4025(5) 0.46922(18) 0.7939(2) 0.0304(10) Uani 1 1 d .
C10 C 0.3110(4) 0.44911(17) 0.8504(2) 0.0270(9) Uani 1 1 d .
H10A H 0.2866 0.4699 0.8950 0.032 Uiso 1 1 calc R
C11 C 0.2540(4) 0.39910(16) 0.8432(2) 0.0229(9) Uani 1 1 d .
C12 C 0.3858(4) 0.36297(18) 0.6344(2) 0.0270(9) Uani 1 1 d .
H12A H 0.3353 0.3828 0.5901 0.041 Uiso 1 1 calc R
H12B H 0.3414 0.3286 0.6366 0.041 Uiso 1 1 calc R
H12C H 0.4911 0.3597 0.6249 0.041 Uiso 1 1 calc R
C13 C 0.4722(5) 0.52157(19) 0.8069(3) 0.0403(11) Uani 1 1 d .
H13A H 0.5760 0.5175 0.8270 0.060 Uiso 1 1 calc R
H13B H 0.4188 0.5408 0.8468 0.060 Uiso 1 1 calc R
H13C H 0.4671 0.5405 0.7552 0.060 Uiso 1 1 calc R
C14 C 0.1468(5) 0.38051(17) 0.9024(2) 0.0268(9) Uani 1 1 d .
H14A H 0.1634 0.3994 0.9538 0.040 Uiso 1 1 calc R
H14B H 0.1617 0.3435 0.9123 0.040 Uiso 1 1 calc R
H14C H 0.0452 0.3865 0.8797 0.040 Uiso 1 1 calc R
C15 C 0.2025(4) 0.18558(16) 0.83961(19) 0.0189(8) Uani 1 1 d .
C16 C 0.1229(4) 0.17855(16) 0.90953(19) 0.0183(8) Uani 1 1 d .
C17 C 0.1123(4) 0.12923(17) 0.9404(2) 0.0228(9) Uani 1 1 d .
H17A H 0.0552 0.1238 0.9858 0.027 Uiso 1 1 calc R
C18 C 0.1828(4) 0.08709(17) 0.9069(2) 0.0261(9) Uani 1 1 d .
C19 C 0.2589(4) 0.09561(16) 0.8373(2) 0.0244(9) Uani 1 1 d .
H19A H 0.3073 0.0674 0.8138 0.029 Uiso 1 1 calc R
C20 C 0.2664(4) 0.14397(17) 0.8011(2) 0.0228(9) Uani 1 1 d .
C21 C 0.0501(5) 0.22287(16) 0.9505(2) 0.0246(9) Uani 1 1 d .
H21A H -0.0438 0.2314 0.9201 0.037 Uiso 1 1 calc R
H21B H 0.1156 0.2530 0.9517 0.037 Uiso 1 1 calc R
H21C H 0.0310 0.2131 1.0062 0.037 Uiso 1 1 calc R
C22 C 0.1767(5) 0.03469(18) 0.9462(2) 0.0369(11) Uani 1 1 d .
H22A H 0.2028 0.0082 0.9072 0.055 Uiso 1 1 calc R
H22B H 0.0764 0.0283 0.9627 0.055 Uiso 1 1 calc R
H22C H 0.2471 0.0335 0.9941 0.055 Uiso 1 1 calc R
C23 C 0.3389(5) 0.14913(18) 0.7217(2) 0.0279(10) Uani 1 1 d .
H23A H 0.2625 0.1493 0.6764 0.042 Uiso 1 1 calc R
H23B H 0.4060 0.1200 0.7154 0.042 Uiso 1 1 calc R
H23C H 0.3951 0.1814 0.7216 0.042 Uiso 1 1 calc R
C24 C 0.5239(4) 0.21272(15) 0.9051(2) 0.0184(8) Uani 1 1 d .
C25 C 0.4536(4) 0.19293(16) 0.9764(2) 0.0194(8) Uani 1 1 d .
H25A H 0.3878 0.2125 1.0067 0.023 Uiso 1 1 calc R
C26 C 0.4929(4) 0.14362(16) 0.99429(19) 0.0194(8) Uani 1 1 d .
C27 C 0.5939(4) 0.12602(16) 0.93262(19) 0.0188(8) Uani 1 1 d .
C28 C 0.6584(4) 0.07913(17) 0.9177(2) 0.0246(9) Uani 1 1 d .
H28A H 0.6387 0.0499 0.9501 0.029 Uiso 1 1 calc R
C29 C 0.7535(5) 0.07491(18) 0.8542(2) 0.0290(10) Uani 1 1 d .
H29A H 0.7977 0.0426 0.8436 0.035 Uiso 1 1 calc R
C30 C 0.7838(5) 0.11696(18) 0.8070(2) 0.0287(10) Uani 1 1 d .
H30A H 0.8519 0.1137 0.7660 0.034 Uiso 1 1 calc R
C31 C 0.7148(4) 0.16444(16) 0.8192(2) 0.0223(9) Uani 1 1 d .
H31A H 0.7343 0.1933 0.7860 0.027 Uiso 1 1 calc R
C32 C 0.6180(4) 0.16881(15) 0.88016(19) 0.0171(8) Uani 1 1 d .
C33 C 0.4479(4) 0.11551(15) 1.06701(19) 0.0184(8) Uani 1 1 d .
C34 C 0.3265(4) 0.13229(16) 1.10806(19) 0.0205(8) Uani 1 1 d .
H34A H 0.2696 0.1607 1.0870 0.025 Uiso 1 1 calc R
C35 C 0.2870(4) 0.10830(17) 1.1791(2) 0.0249(9) Uani 1 1 d .
H35A H 0.2047 0.1205 1.2063 0.030 Uiso 1 1 calc R
C36 C 0.3681(5) 0.06680(18) 1.2096(2) 0.0307(10) Uani 1 1 d .
H36A H 0.3405 0.0501 1.2576 0.037 Uiso 1 1 calc R
C37 C 0.4897(5) 0.04916(18) 1.1711(2) 0.0318(10) Uani 1 1 d .
H37A H 0.5457 0.0207 1.1928 0.038 Uiso 1 1 calc R
C38 C 0.5294(5) 0.07359(17) 1.0998(2) 0.0266(9) Uani 1 1 d .
H38A H 0.6128 0.0615 1.0734 0.032 Uiso 1 1 calc R
P1 P 0.48816(11) 0.31369(4) 0.97584(5) 0.0191(2) Uani 1 1 d .
O1 O 0.3368(3) 0.30133(11) 1.01489(14) 0.0252(6) Uani 1 1 d .
C39 C 0.2986(5) 0.32336(19) 1.0918(2) 0.0348(11) Uani 1 1 d .
H39A H 0.3894 0.3301 1.1262 0.052 Uiso 1 1 calc R
H39B H 0.2361 0.2991 1.1195 0.052 Uiso 1 1 calc R
H39C H 0.2447 0.3558 1.0817 0.052 Uiso 1 1 calc R
O2 O 0.4810(3) 0.37519(11) 0.98034(14) 0.0245(6) Uani 1 1 d .
C40 C 0.6058(5) 0.40808(19) 0.9723(3) 0.0389(11) Uani 1 1 d .
H40A H 0.6919 0.3941 1.0045 0.058 Uiso 1 1 calc R
H40B H 0.5835 0.4427 0.9920 0.058 Uiso 1 1 calc R
H40C H 0.6276 0.4100 0.9149 0.058 Uiso 1 1 calc R
O3 O 0.6085(3) 0.30237(12) 1.04928(14) 0.0295(7) Uani 1 1 d .
C41 C 0.7353(5) 0.26931(18) 1.0508(2) 0.0295(10) Uani 1 1 d .
H41A H 0.7185 0.2421 1.0099 0.044 Uiso 1 1 calc R
H41B H 0.7518 0.2537 1.1048 0.044 Uiso 1 1 calc R
H41C H 0.8226 0.2895 1.0386 0.044 Uiso 1 1 calc R
O51 O 0.3834(10) 0.0066(4) 0.4730(5) 0.182(3) Uani 1 1 d U
C51 C 0.4509(13) 0.0368(5) 0.5516(6) 0.140(4) Uani 1 1 d U

loop_
_atom_site_aniso_label
_atom_site_aniso_U_11
_atom_site_aniso_U_22
_atom_site_aniso_U_33
_atom_site_aniso_U_23
_atom_site_aniso_U_13
_atom_site_aniso_U_12
Ru1 0.0146(2) 0.0183(2) 0.01480(18) 0.00174(10) 0.00159(12) 0.00122(12)
Cl1 0.0171(5) 0.0349(7) 0.0249(4) 0.0046(4) 0.0020(4) -0.0048(4)
Cl2 0.0248(5) 0.0299(6) 0.0171(4) 0.0013(4) 0.0046(3) 0.0047(4)
C1 0.018(2) 0.021(2) 0.0136(16) -0.0025(13) 0.0031(14) 0.0033(17)
N2 0.0163(17) 0.021(2) 0.0189(14) 0.0053(12) 0.0002(12) 0.0015(14)
C3 0.016(2) 0.028(3) 0.0241(18) 0.0061(16) -0.0025(15) 0.0040(18)
C4 0.021(2) 0.028(3) 0.0219(18) 0.0043(16) -0.0051(15) 0.0022(19)
N5 0.0165(17) 0.022(2) 0.0197(15) 0.0014(13) -0.0040(12) 0.0005(15)
C6 0.018(2) 0.019(2) 0.0237(17) 0.0064(15) 0.0006(15) 0.0061(17)
C7 0.019(2) 0.029(3) 0.0225(17) 0.0083(16) 0.0004(15) 0.0046(18)
C8 0.021(2) 0.033(3) 0.030(2) 0.0111(18) 0.0028(16) 0.001(2)
C9 0.026(2) 0.026(3) 0.038(2) 0.0096(18) -0.0040(17) -0.001(2)
C10 0.030(2) 0.025(3) 0.0258(19) -0.0005(16) 0.0022(16) 0.003(2)
C11 0.024(2) 0.022(2) 0.0226(18) 0.0068(15) -0.0005(15) 0.0089(18)
C12 0.025(2) 0.035(3) 0.0215(18) 0.0047(17) 0.0037(15) -0.002(2)
C13 0.045(3) 0.025(3) 0.050(3) 0.005(2) 0.001(2) -0.007(2)
C14 0.031(2) 0.026(3) 0.0240(18) 0.0020(16) 0.0059(16) 0.006(2)
C15 0.016(2) 0.023(2) 0.0168(16) 0.0038(14) -0.0061(14) -0.0009(17)
C16 0.0160(19) 0.021(2) 0.0165(16) 0.0009(14) -0.0048(14) 0.0008(17)
C17 0.016(2) 0.031(3) 0.0215(17) 0.0049(16) 0.0002(14) -0.0068(18)
C18 0.026(2) 0.026(3) 0.0256(18) 0.0032(16) -0.0039(16) -0.0066(19)
C19 0.027(2) 0.019(2) 0.0272(18) -0.0030(16) -0.0027(16) -0.0002(18)
C20 0.020(2) 0.026(3) 0.0217(17) -0.0007(16) -0.0025(15) -0.0008(18)
C21 0.024(2) 0.026(3) 0.0239(19) 0.0033(15) 0.0040(16) 0.0015(18)
C22 0.049(3) 0.026(3) 0.036(2) 0.0015(18) 0.0009(19) -0.006(2)
C23 0.030(2) 0.028(3) 0.0256(19) -0.0024(16) 0.0017(16) 0.004(2)
C24 0.014(2) 0.022(2) 0.0184(17) -0.0011(14) -0.0042(14) 0.0010(17)
C25 0.0134(19) 0.024(3) 0.0208(17) -0.0001(15) 0.0011(14) -0.0017(17)
C26 0.016(2) 0.022(2) 0.0197(16) 0.0005(15) -0.0017(14) -0.0021(17)
C27 0.0150(19) 0.022(2) 0.0186(16) -0.0020(14) -0.0021(14) -0.0013(17)
C28 0.029(2) 0.021(2) 0.0234(18) 0.0006(15) 0.0000(16) 0.0020(19)
C29 0.031(2) 0.026(3) 0.031(2) 0.0010(17) 0.0027(17) 0.009(2)
C30 0.026(2) 0.034(3) 0.0277(19) -0.0013(17) 0.0106(16) 0.006(2)
C31 0.022(2) 0.022(2) 0.0237(18) 0.0049(15) 0.0019(15) 0.0027(18)
C32 0.0135(19) 0.018(2) 0.0190(16) -0.0004(14) -0.0020(13) 0.0003(16)
C33 0.020(2) 0.017(2) 0.0172(16) -0.0022(14) -0.0027(14) -0.0049(16)
C34 0.022(2) 0.019(2) 0.0202(16) -0.0010(15) -0.0051(14) -0.0024(17)
C35 0.023(2) 0.031(3) 0.0209(17) -0.0016(16) 0.0022(15) -0.0078(19)
C36 0.038(3) 0.033(3) 0.0206(18) 0.0033(17) 0.0020(17) -0.011(2)
C37 0.039(3) 0.031(3) 0.0251(19) 0.0062(17) 0.0002(17) 0.000(2)
C38 0.027(2) 0.026(3) 0.0267(19) -0.0006(16) 0.0003(16) -0.0016(19)
P1 0.0197(5) 0.0204(6) 0.0171(4) 0.0005(4) 0.0015(4) 0.0023(4)
O1 0.0270(16) 0.0273(18) 0.0225(12) 0.0003(11) 0.0102(11) 0.0035(13)
C39 0.041(3) 0.043(3) 0.0216(19) 0.0006(18) 0.0128(17) 0.015(2)
O2 0.0269(16) 0.0181(17) 0.0282(13) 0.0013(11) 0.0008(11) -0.0001(13)
C40 0.036(3) 0.024(3) 0.057(3) -0.003(2) 0.006(2) -0.006(2)
O3 0.0305(17) 0.037(2) 0.0202(12) -0.0050(12) -0.0035(11) 0.0121(14)
C41 0.024(2) 0.039(3) 0.025(2) 0.0005(17) 0.0003(16) 0.013(2)
O51 0.182(3) 0.181(3) 0.184(3) 0.0025(10) 0.0122(10) 0.0018(10)
C51 0.139(4) 0.141(4) 0.140(4) 0.0014(10) 0.0109(10) -0.0010(10)

loop_
_atom_type_symbol
_atom_type_description
_atom_type_scat_dispersion_real
_atom_type_scat_dispersion_imag
_atom_type_scat_source
C C 0.0033 0.0016 'International Tables Vol C Tables 4.2.6.8 and 6.1.1.4'
H H 0.0000 0.0000 'International Tables Vol C Tables 4.2.6.8 and 6.1.1.4'
N N 0.0061 0.0033 'International Tables Vol C Tables 4.2.6.8 and 6.1.1.4'
O O 0.0106 0.0060 'International Tables Vol C Tables 4.2.6.8 and 6.1.1.4'
P P 0.1023 0.0942 'International Tables Vol C Tables 4.2.6.8 and 6.1.1.4'
Cl Cl 0.1484 0.1585 'International Tables Vol C Tables 4.2.6.8 and 6.1.1.4'
Ru Ru -1.2594 0.8363 'International Tables Vol C Tables 4.2.6.8 and 6.1.1.4'

loop_
_geom_angle_atom_site_label_1
_geom_angle_atom_site_label_2
_geom_angle_atom_site_label_3
_geom_angle
C24 Ru1 C1 96.64(15)
C24 Ru1 P1 88.60(11)
C1 Ru1 P1 97.88(10)
C24 Ru1 Cl1 108.99(11)
C1 Ru1 Cl1 154.08(11)
P1 Ru1 Cl1 86.83(4)
C24 Ru1 Cl2 105.70(11)
C1 Ru1 Cl2 84.19(9)
P1 Ru1 Cl2 165.27(4)
Cl1 Ru1 Cl2 85.18(3)
N5 C1 N2 108.3(3)
N5 C1 Ru1 131.9(3)
N2 C1 Ru1 118.7(3)
C1 N2 C6 125.8(3)
C1 N2 C3 113.0(3)
C6 N2 C3 119.2(3)
N2 C3 C4 102.9(3)
N2 C3 H3A 111.2
C4 C3 H3A 111.2
N2 C3 H3B 111.2
C4 C3 H3B 111.2
H3A C3 H3B 109.1
N5 C4 C3 102.9(3)
N5 C4 H4A 111.2
C3 C4 H4A 111.2
N5 C4 H4B 111.2
C3 C4 H4B 111.2
H4A C4 H4B 109.1
C1 N5 C15 131.4(3)
C1 N5 C4 112.4(3)
C15 N5 C4 116.1(3)
C11 C6 C7 120.6(4)
C11 C6 N2 118.8(3)
C7 C6 N2 120.1(3)
C8 C7 C6 117.9(4)
C8 C7 C12 119.5(3)
C6 C7 C12 122.6(4)
C9 C8 C7 122.1(4)
C9 C8 H8A 119.0
C7 C8 H8A 119.0
C8 C9 C10 118.4(4)
C8 C9 C13 121.2(4)
C10 C9 C13 120.4(4)
C9 C10 C11 121.7(4)
C9 C10 H10A 119.2
C11 C10 H10A 119.2
C10 C11 C6 118.4(4)
C10 C11 C14 119.6(4)
C6 C11 C14 121.9(4)
C7 C12 H12A 109.5
C7 C12 H12B 109.5
H12A C12 H12B 109.5
C7 C12 H12C 109.5
H12A C12 H12C 109.5
H12B C12 H12C 109.5
C9 C13 H13A 109.5
C9 C13 H13B 109.5
H13A C13 H13B 109.5
C9 C13 H13C 109.5
H13A C13 H13C 109.5
H13B C13 H13C 109.5
C11 C14 H14A 109.5
C11 C14 H14B 109.5
H14A C14 H14B 109.5
C11 C14 H14C 109.5
H14A C14 H14C 109.5
H14B C14 H14C 109.5
C20 C15 C16 121.4(4)
C20 C15 N5 120.7(3)
C16 C15 N5 117.5(3)
C17 C16 C15 118.1(4)
C17 C16 C21 119.8(3)
C15 C16 C21 122.0(4)
C16 C17 C18 122.2(3)
C16 C17 H17A 118.9
C18 C17 H17A 118.9
C19 C18 C17 117.7(4)
C19 C18 C22 122.0(4)
C17 C18 C22 120.3(4)
C20 C19 C18 122.4(4)
C20 C19 H19A 118.8
C18 C19 H19A 118.8
C19 C20 C15 117.8(3)
C19 C20 C23 119.2(4)
C15 C20 C23 122.9(4)
C16 C21 H21A 109.5
C16 C21 H21B 109.5
H21A C21 H21B 109.5
C16 C21 H21C 109.5
H21A C21 H21C 109.5
H21B C21 H21C 109.5
C18 C22 H22A 109.5
C18 C22 H22B 109.5
H22A C22 H22B 109.5
C18 C22 H22C 109.5
H22A C22 H22C 109.5
H22B C22 H22C 109.5
C20 C23 H23A 109.5
C20 C23 H23B 109.5
H23A C23 H23B 109.5
C20 C23 H23C 109.5
H23A C23 H23C 109.5
H23B C23 H23C 109.5
C25 C24 C32 104.0(3)
C25 C24 Ru1 132.1(3)
C32 C24 Ru1 123.9(3)
C26 C25 C24 112.4(3)
C26 C25 H25A 123.8
C24 C25 H25A 123.8
C25 C26 C33 123.8(3)
C25 C26 C27 107.9(3)
C33 C26 C27 128.2(4)
C28 C27 C32 119.4(3)
C28 C27 C26 133.0(4)
C32 C27 C26 107.6(3)
C27 C28 C29 119.4(4)
C27 C28 H28A 120.3
C29 C28 H28A 120.3
C30 C29 C28 121.0(4)
C30 C29 H29A 119.5
C28 C29 H29A 119.5
C29 C30 C31 120.4(4)
C29 C30 H30A 119.8
C31 C30 H30A 119.8
C32 C31 C30 119.2(4)
C32 C31 H31A 120.4
C30 C31 H31A 120.4
C31 C32 C27 120.4(4)
C31 C32 C24 131.6(4)
C27 C32 C24 108.0(3)
C34 C33 C38 117.7(3)
C34 C33 C26 120.5(3)
C38 C33 C26 121.7(3)
C35 C34 C33 121.5(4)
C35 C34 H34A 119.2
C33 C34 H34A 119.2
C36 C35 C34 119.6(4)
C36 C35 H35A 120.2
C34 C35 H35A 120.2
C35 C36 C37 120.7(4)
C35 C36 H36A 119.7
C37 C36 H36A 119.7
C36 C37 C38 119.5(4)
C36 C37 H37A 120.2
C38 C37 H37A 120.2
C33 C38 C37 120.9(4)
C33 C38 H38A 119.5
C37 C38 H38A 119.5
O1 P1 O3 102.61(14)
O1 P1 O2 98.27(15)
O3 P1 O2 100.13(15)
O1 P1 Ru1 116.19(11)
O3 P1 Ru1 118.71(11)
O2 P1 Ru1 117.62(10)
C39 O1 P1 122.6(3)
O1 C39 H39A 109.5
O1 C39 H39B 109.5
H39A C39 H39B 109.5
O1 C39 H39C 109.5
H39A C39 H39C 109.5
H39B C39 H39C 109.5
C40 O2 P1 123.8(3)
O2 C40 H40A 109.5
O2 C40 H40B 109.5
H40A C40 H40B 109.5
O2 C40 H40C 109.5
H40A C40 H40C 109.5
H40B C40 H40C 109.5
C41 O3 P1 128.8(2)
O3 C41 H41A 109.5
O3 C41 H41B 109.5
H41A C41 H41B 109.5
O3 C41 H41C 109.5
H41A C41 H41C 109.5
H41B C41 H41C 109.5

loop_
_geom_bond_atom_site_label_1
_geom_bond_atom_site_label_2
_geom_bond_distance
Ru1 C24 1.882(4)
Ru1 C1 2.065(4)
Ru1 P1 2.2423(10)
Ru1 Cl1 2.3774(11)
Ru1 Cl2 2.4287(9)
C1 N5 1.341(5)
C1 N2 1.353(5)
N2 C6 1.439(5)
N2 C3 1.475(5)
C3 C4 1.516(6)
C3 H3A 0.9900
C3 H3B 0.9900
C4 N5 1.494(4)
C4 H4A 0.9900
C4 H4B 0.9900
N5 C15 1.438(5)
C6 C11 1.399(5)
C6 C7 1.413(5)
C7 C8 1.394(6)
C7 C12 1.511(5)
C8 C9 1.386(6)
C8 H8A 0.9500
C9 C10 1.390(6)
C9 C13 1.505(6)
C10 C11 1.397(6)
C10 H10A 0.9500
C11 C14 1.503(5)
C12 H12A 0.9800
C12 H12B 0.9800
C12 H12C 0.9800
C13 H13A 0.9800
C13 H13B 0.9800
C13 H13C 0.9800
C14 H14A 0.9800
C14 H14B 0.9800
C14 H14C 0.9800
C15 C20 1.397(5)
C15 C16 1.412(5)
C16 C17 1.381(6)
C16 C21 1.507(5)
C17 C18 1.397(6)
C17 H17A 0.9500
C18 C19 1.396(5)
C18 C22 1.507(6)
C19 C20 1.392(6)
C19 H19A 0.9500
C20 C23 1.511(5)
C21 H21A 0.9800
C21 H21B 0.9800
C21 H21C 0.9800
C22 H22A 0.9800
C22 H22B 0.9800
C22 H22C 0.9800
C23 H23A 0.9800
C23 H23B 0.9800
C23 H23C 0.9800
C24 C25 1.467(5)
C24 C32 1.496(5)
C25 C26 1.353(6)
C25 H25A 0.9500
C26 C33 1.483(5)
C26 C27 1.485(5)
C27 C28 1.378(6)
C27 C32 1.432(5)
C28 C29 1.405(5)
C28 H28A 0.9500
C29 C30 1.377(6)
C29 H29A 0.9500
C30 C31 1.401(6)
C30 H30A 0.9500
C31 C32 1.383(5)
C31 H31A 0.9500
C33 C34 1.399(5)
C33 C38 1.400(6)
C34 C35 1.393(5)
C34 H34A 0.9500
C35 C36 1.377(6)
C35 H35A 0.9500
C36 C37 1.386(6)
C36 H36A 0.9500
C37 C38 1.403(5)
C37 H37A 0.9500
C38 H38A 0.9500
P1 O1 1.587(3)
P1 O3 1.597(3)
P1 O2 1.597(3)
O1 C39 1.454(4)
C39 H39A 0.9800
C39 H39B 0.9800
C39 H39C 0.9800
O2 C40 1.429(5)
C40 H40A 0.9800
C40 H40B 0.9800
C40 H40C 0.9800
O3 C41 1.432(5)
C41 H41A 0.9800
C41 H41B 0.9800
C41 H41C 0.9800
O51 C51 1.595(12)

loop_
_geom_torsion_atom_site_label_1
_geom_torsion_atom_site_label_2
_geom_torsion_atom_site_label_3
_geom_torsion_atom_site_label_4
_geom_torsion
C24 Ru1 C1 N5 -15.7(3)
P1 Ru1 C1 N5 -105.2(3)
Cl1 Ru1 C1 N5 155.7(2)
Cl2 Ru1 C1 N5 89.5(3)
C24 Ru1 C1 N2 178.2(3)
P1 Ru1 C1 N2 88.7(3)
Cl1 Ru1 C1 N2 -10.3(4)
Cl2 Ru1 C1 N2 -76.6(3)
N5 C1 N2 C6 167.1(3)
Ru1 C1 N2 C6 -23.8(4)
N5 C1 N2 C3 3.3(4)
Ru1 C1 N2 C3 172.4(2)
C1 N2 C3 C4 -6.8(4)
C6 N2 C3 C4 -171.8(3)
N2 C3 C4 N5 7.1(4)
N2 C1 N5 C15 -174.3(3)
Ru1 C1 N5 C15 18.6(6)
N2 C1 N5 C4 1.9(4)
Ru1 C1 N5 C4 -165.3(3)
C3 C4 N5 C1 -5.9(4)
C3 C4 N5 C15 170.9(3)
C1 N2 C6 C11 -81.5(5)
C3 N2 C6 C11 81.4(4)
C1 N2 C6 C7 105.9(4)
C3 N2 C6 C7 -91.2(4)
C11 C6 C7 C8 10.0(5)
N2 C6 C7 C8 -177.5(3)
C11 C6 C7 C12 -166.3(3)
N2 C6 C7 C12 6.1(5)
C6 C7 C8 C9 -2.4(6)
C12 C7 C8 C9 174.1(4)
C7 C8 C9 C10 -5.6(6)
C7 C8 C9 C13 175.6(4)
C8 C9 C10 C11 6.2(6)
C13 C9 C10 C11 -175.0(4)
C9 C10 C11 C6 1.2(6)
C9 C10 C11 C14 -175.5(4)
C7 C6 C11 C10 -9.5(5)
N2 C6 C11 C10 178.0(3)
C7 C6 C11 C14 167.2(3)
N2 C6 C11 C14 -5.3(5)
C1 N5 C15 C20 -90.3(5)
C4 N5 C15 C20 93.6(4)
C1 N5 C15 C16 96.5(5)
C4 N5 C15 C16 -79.5(4)
C20 C15 C16 C17 1.4(5)
N5 C15 C16 C17 174.5(3)
C20 C15 C16 C21 -178.4(3)
N5 C15 C16 C21 -5.3(5)
C15 C16 C17 C18 2.9(5)
C21 C16 C17 C18 -177.3(3)
C16 C17 C18 C19 -3.6(5)
C16 C17 C18 C22 175.8(4)
C17 C18 C19 C20 0.1(6)
C22 C18 C19 C20 -179.3(4)
C18 C19 C20 C15 4.0(5)
C18 C19 C20 C23 -174.4(3)
C16 C15 C20 C19 -4.7(5)
N5 C15 C20 C19 -177.6(3)
C16 C15 C20 C23 173.7(3)
N5 C15 C20 C23 0.8(5)
C1 Ru1 C24 C25 -67.5(3)
P1 Ru1 C24 C25 30.3(3)
Cl1 Ru1 C24 C25 116.5(3)
Cl2 Ru1 C24 C25 -153.3(3)
C1 Ru1 C24 C32 117.0(3)
P1 Ru1 C24 C32 -145.3(3)
Cl1 Ru1 C24 C32 -59.1(3)
Cl2 Ru1 C24 C32 31.2(3)
C32 C24 C25 C26 -1.1(4)
Ru1 C24 C25 C26 -177.3(3)
C24 C25 C26 C33 174.9(3)
C24 C25 C26 C27 -1.2(4)
C25 C26 C27 C28 -174.7(4)
C33 C26 C27 C28 9.4(6)
C25 C26 C27 C32 3.1(4)
C33 C26 C27 C32 -172.7(3)
C32 C27 C28 C29 3.7(5)
C26 C27 C28 C29 -178.7(4)
C27 C28 C29 C30 0.3(6)
C28 C29 C30 C31 -2.8(6)
C29 C30 C31 C32 1.1(6)
C30 C31 C32 C27 2.9(5)
C30 C31 C32 C24 -176.8(4)
C28 C27 C32 C31 -5.4(5)
C26 C27 C32 C31 176.4(3)
C28 C27 C32 C24 174.4(3)
C26 C27 C32 C24 -3.8(4)
C25 C24 C32 C31 -177.2(4)
Ru1 C24 C32 C31 -0.6(5)
C25 C24 C32 C27 3.0(4)
Ru1 C24 C32 C27 179.6(2)
C25 C26 C33 C34 19.8(5)
C27 C26 C33 C34 -165.0(3)
C25 C26 C33 C38 -156.3(4)
C27 C26 C33 C38 18.9(6)
C38 C33 C34 C35 -0.1(5)
C26 C33 C34 C35 -176.4(3)
C33 C34 C35 C36 -0.6(6)
C34 C35 C36 C37 0.9(6)
C35 C36 C37 C38 -0.6(6)
C34 C33 C38 C37 0.4(6)
C26 C33 C38 C37 176.6(4)
C36 C37 C38 C33 -0.1(6)
C24 Ru1 P1 O1 -66.74(17)
C1 Ru1 P1 O1 29.77(17)
Cl1 Ru1 P1 O1 -175.85(13)
Cl2 Ru1 P1 O1 126.90(17)
C24 Ru1 P1 O3 56.41(18)
C1 Ru1 P1 O3 152.91(18)
Cl1 Ru1 P1 O3 -52.70(15)
Cl2 Ru1 P1 O3 -109.95(19)
C24 Ru1 P1 O2 177.26(16)
C1 Ru1 P1 O2 -86.23(16)
Cl1 Ru1 P1 O2 68.16(12)
Cl2 Ru1 P1 O2 10.9(2)
O3 P1 O1 C39 51.2(3)
O2 P1 O1 C39 -51.2(3)
Ru1 P1 O1 C39 -177.6(3)
O1 P1 O2 C40 163.6(3)
O3 P1 O2 C40 59.1(3)
Ru1 P1 O2 C40 -71.0(3)
O1 P1 O3 C41 126.3(4)
O2 P1 O3 C41 -132.8(4)
Ru1 P1 O3 C41 -3.4(4)
